data_1527183
loop_
_publ_author_name
'Brackett, E.B.'
'Brackett, T.E.'
'Sass, R.L.'

_publ_section_title
;
 The crystal structures of barium chloride, barium bromide and barium
 iodide
;
_journal_name_full 'Journal of Physical Chemistry'
_journal_page_first 2132
_journal_page_last 2135
_journal_volume 67
_journal_year 1963
_chemical_formula_sum 'Ba Br2'
_space_group_IT_number 62
_symmetry_space_group_name_Hall '-P 2ac 2n'
_symmetry_space_group_name_H-M 'P n m a'
_cell_angle_alpha 90
_cell_angle_beta 90
_cell_angle_gamma 90
_cell_formula_units_Z 4
_cell_length_a 8.276
_cell_length_b 4.956
_cell_length_c 9.919
_cell_volume 406.836
_citation_journal_id_ASTM JPCHAX
_cod_data_source_file Brackett_JPCHAX_1963_1627.cif
_cod_data_source_block Ba1Br2
_cod_original_cell_volume 406.8362
_cod_original_formula_sum 'Ba1 Br2'
_cod_database_code 1527183

loop_
_symmetry_equiv_pos_as_xyz
x,y,z
-x+1/2,-y,z+1/2
x+1/2,-y+1/2,-z+1/2
-x,y+1/2,-z
-x,-y,-z
x-1/2,y,-z-1/2
-x-1/2,y-1/2,z-1/2
x,-y-1/2,z

loop_
_atom_site_label
_atom_site_type_symbol
_atom_site_fract_x
_atom_site_fract_y
_atom_site_fract_z
_atom_site_occupancy
_atom_site_U_iso_or_equiv
Br2 Br-1 0.0284 0.25 0.8401 1 0.0
Ba1 Ba+2 0.2447 0.25 0.1149 1 0.0
Br1 Br-1 0.1422 0.25 0.4272 1 0.0
